data_7220994
loop_
_publ_author_name
'Havlik, Ales'
'Lama\<c, Martin'
'Pinkas, Jiri'
'R\%u\<zi\<cka, Ale\<s'
'Horacek, Michal'

_publ_section_title
;
 Mixed Amido-cyclopentadienyl Group 4 Metal Complexes
;
_journal_name_full 'RSC Adv.'
_journal_paper_doi 10.1039/C5RA07742G
_journal_year 2015
_chemical_formula_moiety 'C44 H64 Cl2 N2 Zr2'
_chemical_formula_sum 'C44 H64 Cl2 N2 Zr2'
_chemical_formula_weight 874.31
_chemical_name_systematic
; 
 ? 
;
_space_group_IT_number 15
_symmetry_cell_setting monoclinic
_symmetry_space_group_name_Hall '-C 2yc'
_symmetry_space_group_name_H-M 'C 1 2/c 1'
_atom_sites_solution_hydrogens geom
_atom_sites_solution_primary direct
_atom_sites_solution_secondary difmap
_audit_creation_method SHELXL-97
_audit_update_record
;
2015-06-22 deposited with the CCDC.
2015-07-02 downloaded from the CCDC.
;
_cell_angle_alpha 90
_cell_angle_beta 96.141(3)
_cell_angle_gamma 90
_cell_formula_units_Z 4
_cell_length_a 21.2253(6)
_cell_length_b 18.0580(3)
_cell_length_c 11.1202(4)
_cell_measurement_reflns_used 17975
_cell_measurement_temperature 150(1)
_cell_measurement_theta_max 27.5
_cell_measurement_theta_min 1
_cell_volume 4237.8(2)
_computing_cell_refinement 'COLLECT and DENZO'
_computing_data_collection 'COLLECT (Hooft, 1998) and DENZO (Otwinowski & Minor, 1997)'
_computing_data_reduction 'COLLECT and DENZO'
_computing_molecular_graphics 'PLATON (Spek, 2003)'
_computing_publication_material 'SHELXL-97 (Sheldrick, 2008)'
_computing_structure_refinement 'SHELXL-97 (Sheldrick, 1997)'
_computing_structure_solution 'SIR92 (Altomare et al., 1994)'
_diffrn_ambient_temperature 150(1)
_diffrn_detector_area_resol_mean 9.091
_diffrn_measured_fraction_theta_full 0.985
_diffrn_measured_fraction_theta_max 0.985
_diffrn_measurement_device_type 'Bruker Nonius KappaCCD area detector'
_diffrn_measurement_method '\f and \w scans to fill the Ewald sphere'
_diffrn_radiation_monochromator graphite
_diffrn_radiation_source 'fine-focus sealed tube'
_diffrn_radiation_type MoK\a
_diffrn_radiation_wavelength 0.71073
_diffrn_reflns_av_R_equivalents 0.0443
_diffrn_reflns_av_sigmaI/netI 0.0354
_diffrn_reflns_limit_h_max 26
_diffrn_reflns_limit_h_min -27
_diffrn_reflns_limit_k_max 23
_diffrn_reflns_limit_k_min -21
_diffrn_reflns_limit_l_max 14
_diffrn_reflns_limit_l_min -14
_diffrn_reflns_number 17895
_diffrn_reflns_theta_full 27.50
_diffrn_reflns_theta_max 27.50
_diffrn_reflns_theta_min 2.44
_diffrn_standards_number 0
_exptl_absorpt_coefficient_mu 0.650
_exptl_absorpt_correction_T_max 0.872
_exptl_absorpt_correction_T_min 0.800
_exptl_absorpt_correction_type integration
_exptl_absorpt_process_details
;
Gaussian integration (Coppens, 1970)
;
_exptl_crystal_colour orange
_exptl_crystal_density_diffrn 1.370
_exptl_crystal_density_method 'not measured'
_exptl_crystal_description block
_exptl_crystal_F_000 1824
_exptl_crystal_size_max 0.40
_exptl_crystal_size_mid 0.32
_exptl_crystal_size_min 0.28
_refine_diff_density_max 1.248
_refine_diff_density_min -0.678
_refine_diff_density_rms 0.098
_refine_ls_extinction_method none
_refine_ls_goodness_of_fit_ref 1.128
_refine_ls_hydrogen_treatment constr
_refine_ls_matrix_type full
_refine_ls_number_parameters 226
_refine_ls_number_reflns 4797
_refine_ls_number_restraints 0
_refine_ls_restrained_S_all 1.128
_refine_ls_R_factor_all 0.0825
_refine_ls_R_factor_gt 0.0558
_refine_ls_shift/su_max 0.000
_refine_ls_shift/su_mean 0.000
_refine_ls_structure_factor_coef Fsqd
_refine_ls_weighting_details 'calc w=1/[\s^2^(Fo^2^)+(0.0533P)^2^+23.2009P] where P=(Fo^2^+2Fc^2^)/3'
_refine_ls_weighting_scheme calc
_refine_ls_wR_factor_gt 0.1289
_refine_ls_wR_factor_ref 0.1522
_reflns_number_gt 3584
_reflns_number_total 4797
_reflns_threshold_expression >2sigma(I)
_cod_data_source_file c5ra07742g2.cif
_cod_data_source_block 12
_cod_original_sg_symbol_H-M 'C 2/c'
_cod_database_code 7220994

loop_
_symmetry_equiv_pos_as_xyz
'x, y, z'
'-x, y, -z+1/2'
'x+1/2, y+1/2, z'
'-x+1/2, y+1/2, -z+1/2'
'-x, -y, -z'
'x, -y, z-1/2'
'-x+1/2, -y+1/2, -z'
'x+1/2, -y+1/2, z-1/2'

loop_
_atom_site_label
_atom_site_type_symbol
_atom_site_fract_x
_atom_site_fract_y
_atom_site_fract_z
_atom_site_U_iso_or_equiv
_atom_site_adp_type
_atom_site_occupancy
_atom_site_symmetry_multiplicity
_atom_site_calc_flag
_atom_site_refinement_flags
Zr1 Zr 0.22778(2) 0.29382(2) 0.38370(4) 0.03482(15) Uani 1 1 d .
Cl1 Cl 0.21945(7) 0.42693(7) 0.40844(13) 0.0574(3) Uani 1 1 d .
C1 C 0.2139(3) 0.2062(3) 0.2116(4) 0.0495(12) Uani 1 1 d .
N1 N 0.31349(17) 0.2574(2) 0.4736(4) 0.0406(9) Uani 1 1 d .
C11 C 0.3794(2) 0.2635(3) 0.4539(4) 0.0387(10) Uani 1 1 d .
C2 C 0.2528(3) 0.2649(4) 0.1729(4) 0.0666(18) Uani 1 1 d .
C12 C 0.4098(2) 0.3341(3) 0.4596(4) 0.0435(11) Uani 1 1 d .
C16 C 0.4161(2) 0.2010(3) 0.4288(5) 0.0476(11) Uani 1 1 d .
C15 C 0.4794(3) 0.2104(4) 0.4117(6) 0.0647(16) Uani 1 1 d .
H15 H 0.5032 0.1692 0.3945 0.078 Uiso 1 1 d R
C13 C 0.4733(3) 0.3382(4) 0.4415(6) 0.0656(16) Uani 1 1 d .
H13 H 0.4929 0.3843 0.4448 0.079 Uiso 1 1 d R
C5 C 0.1527(3) 0.2384(4) 0.2164(5) 0.0641(15) Uani 1 1 d .
C17 C 0.3769(3) 0.4063(3) 0.4766(7) 0.0652(17) Uani 1 1 d .
H17 H 0.3353 0.3958 0.5031 0.078 Uiso 1 1 d R
C9 C 0.0961(5) 0.3643(6) 0.1731(9) 0.122(4) Uani 1 1 d .
H9A H 0.0644 0.3472 0.2220 0.146 Uiso 1 1 d R
H9B H 0.0787 0.3657 0.0898 0.146 Uiso 1 1 d R
H9C H 0.1097 0.4131 0.1987 0.146 Uiso 1 1 d R
C18 C 0.3658(5) 0.4428(6) 0.3524(11) 0.150(5) Uani 1 1 d .
H18A H 0.4062 0.4501 0.3227 0.180 Uiso 1 1 d R
H18B H 0.3454 0.4898 0.3590 0.180 Uiso 1 1 d R
H18C H 0.3399 0.4117 0.2973 0.180 Uiso 1 1 d R
C4 C 0.1519(3) 0.3120(5) 0.1873(6) 0.0757(19) Uani 1 1 d .
C6 C 0.2278(3) 0.1262(3) 0.2291(6) 0.0693(17) Uani 1 1 d .
H6A H 0.2343 0.1146 0.3138 0.083 Uiso 1 1 d R
H6B H 0.2654 0.1145 0.1921 0.083 Uiso 1 1 d R
H6C H 0.1929 0.0976 0.1916 0.083 Uiso 1 1 d R
C3 C 0.2115(4) 0.3285(3) 0.1585(5) 0.0647(17) Uani 1 1 d .
C20 C 0.3911(3) 0.1223(3) 0.4099(6) 0.0664(16) Uani 1 1 d .
H20 H 0.3455 0.1225 0.4170 0.080 Uiso 1 1 d R
C7 C 0.3178(3) 0.2575(5) 0.1424(6) 0.088(2) Uani 1 1 d .
H7A H 0.3312 0.2069 0.1518 0.105 Uiso 1 1 d R
H7B H 0.3448 0.2884 0.1961 0.105 Uiso 1 1 d R
H7C H 0.3204 0.2729 0.0604 0.105 Uiso 1 1 d R
C8 C 0.2320(5) 0.4036(5) 0.1088(7) 0.103(3) Uani 1 1 d .
H8A H 0.2084 0.4129 0.0317 0.124 Uiso 1 1 d R
H8B H 0.2765 0.4022 0.0996 0.124 Uiso 1 1 d R
H8C H 0.2239 0.4424 0.1641 0.124 Uiso 1 1 d R
C10 C 0.0933(3) 0.1972(6) 0.2362(8) 0.104(3) Uani 1 1 d .
H10A H 0.0751 0.2193 0.3031 0.125 Uiso 1 1 d R
H10B H 0.1032 0.1463 0.2543 0.125 Uiso 1 1 d R
H10C H 0.0635 0.2000 0.1650 0.125 Uiso 1 1 d R
C19 C 0.4123(5) 0.4599(5) 0.5612(12) 0.153(5) Uani 1 1 d .
H19A H 0.4274 0.4333 0.6334 0.183 Uiso 1 1 d R
H19B H 0.3842 0.4986 0.5809 0.183 Uiso 1 1 d R
H19C H 0.4477 0.4811 0.5263 0.183 Uiso 1 1 d R
C14 C 0.5082(3) 0.2774(4) 0.4189(8) 0.089(2) Uani 1 1 d .
H14 H 0.5508 0.2818 0.4077 0.106 Uiso 1 1 d R
C21 C 0.4016(4) 0.0912(4) 0.2826(8) 0.098(3) Uani 1 1 d .
H21A H 0.3882 0.1271 0.2215 0.117 Uiso 1 1 d R
H21B H 0.3774 0.0465 0.2676 0.117 Uiso 1 1 d R
H21C H 0.4458 0.0806 0.2805 0.117 Uiso 1 1 d R
C22 C 0.4228(4) 0.0707(5) 0.5025(10) 0.108(3) Uani 1 1 d .
H22A H 0.4676 0.0700 0.4967 0.129 Uiso 1 1 d R
H22B H 0.4059 0.0217 0.4887 0.129 Uiso 1 1 d R
H22C H 0.4150 0.0871 0.5817 0.129 Uiso 1 1 d R

loop_
_atom_site_aniso_label
_atom_site_aniso_U_11
_atom_site_aniso_U_22
_atom_site_aniso_U_33
_atom_site_aniso_U_23
_atom_site_aniso_U_13
_atom_site_aniso_U_12
Zr1 0.0421(2) 0.0321(2) 0.0299(2) 0.00138(17) 0.00175(15) -0.00351(18)
Cl1 0.0702(9) 0.0360(6) 0.0649(8) 0.0035(5) 0.0023(6) -0.0005(6)
C1 0.062(3) 0.055(3) 0.031(2) -0.009(2) 0.000(2) -0.016(3)
N1 0.0311(18) 0.0342(19) 0.059(2) -0.0080(17) 0.0151(17) -0.0034(15)
C11 0.032(2) 0.044(2) 0.041(2) 0.0012(19) 0.0080(18) -0.0031(19)
C2 0.072(4) 0.104(5) 0.026(2) -0.017(3) 0.014(2) -0.027(4)
C12 0.038(2) 0.050(3) 0.043(2) 0.000(2) 0.0085(19) -0.010(2)
C16 0.038(2) 0.051(3) 0.055(3) -0.002(2) 0.011(2) 0.005(2)
C15 0.039(3) 0.072(4) 0.086(4) -0.016(3) 0.018(3) 0.007(3)
C13 0.043(3) 0.064(4) 0.093(5) -0.013(3) 0.018(3) -0.016(3)
C5 0.065(4) 0.076(4) 0.047(3) -0.011(3) -0.013(3) -0.004(3)
C17 0.055(3) 0.041(3) 0.105(5) 0.001(3) 0.034(3) -0.007(2)
C9 0.115(7) 0.135(9) 0.103(6) -0.010(6) -0.041(6) 0.046(6)
C18 0.110(7) 0.147(9) 0.207(12) 0.123(9) 0.080(8) 0.053(7)
C4 0.069(4) 0.099(6) 0.054(3) -0.004(3) -0.013(3) 0.006(4)
C6 0.090(5) 0.058(4) 0.058(3) -0.018(3) 0.001(3) -0.004(3)
C3 0.109(5) 0.053(3) 0.030(2) 0.005(2) 0.001(3) 0.006(3)
C20 0.052(3) 0.049(3) 0.101(5) 0.001(3) 0.023(3) 0.013(3)
C7 0.081(5) 0.124(7) 0.062(4) -0.030(4) 0.026(3) -0.021(5)
C8 0.170(9) 0.084(5) 0.055(4) 0.018(4) 0.012(5) -0.022(6)
C10 0.063(4) 0.156(9) 0.088(5) -0.031(5) -0.012(4) -0.035(5)
C19 0.126(8) 0.093(6) 0.254(14) -0.098(8) 0.095(9) -0.066(6)
C14 0.039(3) 0.099(6) 0.133(7) -0.028(5) 0.032(4) -0.011(3)
C21 0.091(5) 0.080(5) 0.129(7) -0.045(5) 0.043(5) -0.005(4)
C22 0.072(5) 0.082(5) 0.171(9) 0.039(6) 0.025(5) 0.021(4)

loop_
_atom_type_symbol
_atom_type_description
_atom_type_scat_dispersion_real
_atom_type_scat_dispersion_imag
_atom_type_scat_source
C C 0.0033 0.0016 'International Tables Vol C Tables 4.2.6.8 and 6.1.1.4'
H H 0.0000 0.0000 'International Tables Vol C Tables 4.2.6.8 and 6.1.1.4'
N N 0.0061 0.0033 'International Tables Vol C Tables 4.2.6.8 and 6.1.1.4'
Cl Cl 0.1484 0.1585 'International Tables Vol C Tables 4.2.6.8 and 6.1.1.4'
Zr Zr -2.9673 0.5597 'International Tables Vol C Tables 4.2.6.8 and 6.1.1.4'

loop_
_exptl_crystal_face_index_h
_exptl_crystal_face_index_k
_exptl_crystal_face_index_l
_exptl_crystal_face_perp_dist
1 0 0 0.140
-1 0 0 0.082
1 0 -1 0.110
-1 0 1 0.140
0 1 0 0.199
0 -1 0 0.140
1 0 1 0.150

loop_
_geom_angle_atom_site_label_1
_geom_angle_atom_site_label_2
_geom_angle_atom_site_label_3
_geom_angle
_geom_angle_site_symmetry_1
_geom_angle_site_symmetry_3
N1 Zr1 N1 84.96(14) . 7_556
N1 Zr1 Cl1 109.17(11) . .
N1 Zr1 Cl1 107.94(11) 7_556 .
N1 Zr1 C1 101.22(17) . .
N1 Zr1 C1 106.07(16) 7_556 .
Cl1 Zr1 C1 135.74(13) . .
N1 Zr1 C2 96.96(19) . .
N1 Zr1 C2 139.24(19) 7_556 .
Cl1 Zr1 C2 109.69(18) . .
C1 Zr1 C2 33.47(19) . .
N1 Zr1 C5 132.66(19) . .
N1 Zr1 C5 95.76(19) 7_556 .
Cl1 Zr1 C5 115.37(16) . .
C1 Zr1 C5 33.2(2) . .
C2 Zr1 C5 53.8(2) . .
N1 Zr1 C3 124.3(2) . .
N1 Zr1 C3 144.9(2) 7_556 .
Cl1 Zr1 C3 82.27(14) . .
C1 Zr1 C3 53.83(18) . .
C2 Zr1 C3 33.0(2) . .
C5 Zr1 C3 50.9(2) . .
N1 Zr1 C4 151.0(2) . .
N1 Zr1 C4 114.8(2) 7_556 .
Cl1 Zr1 C4 85.64(18) . .
C1 Zr1 C4 54.4(2) . .
C2 Zr1 C4 54.2(2) . .
C5 Zr1 C4 31.0(2) . .
C3 Zr1 C4 30.8(2) . .
N1 Zr1 Zr1 42.72(10) . 7_556
N1 Zr1 Zr1 42.23(11) 7_556 7_556
Cl1 Zr1 Zr1 115.55(4) . 7_556
C1 Zr1 Zr1 108.65(13) . 7_556
C2 Zr1 Zr1 126.71(18) . 7_556
C5 Zr1 Zr1 121.71(16) . 7_556
C3 Zr1 Zr1 159.61(15) . 7_556
C4 Zr1 Zr1 151.17(19) . 7_556
C5 C1 C2 105.3(6) . .
C5 C1 C6 124.1(6) . .
C2 C1 C6 130.2(6) . .
C5 C1 Zr1 75.2(3) . .
C2 C1 Zr1 74.6(3) . .
C6 C1 Zr1 121.0(3) . .
C11 N1 Zr1 135.5(3) . .
C11 N1 Zr1 129.5(3) . 7_556
Zr1 N1 Zr1 95.05(14) . 7_556
C16 C11 C12 117.8(4) . .
C16 C11 N1 122.1(4) . .
C12 C11 N1 120.2(4) . .
C1 C2 C3 105.0(5) . .
C1 C2 C7 126.1(7) . .
C3 C2 C7 128.5(7) . .
C1 C2 Zr1 71.9(3) . .
C3 C2 Zr1 75.6(3) . .
C7 C2 Zr1 122.3(4) . .
C13 C12 C11 118.9(5) . .
C13 C12 C17 116.3(5) . .
C11 C12 C17 124.6(4) . .
C15 C16 C11 119.4(5) . .
C15 C16 C20 115.0(5) . .
C11 C16 C20 125.5(4) . .
C14 C15 C16 122.5(6) . .
C14 C15 H15 118.4 . .
C16 C15 H15 119.1 . .
C14 C13 C12 122.6(6) . .
C14 C13 H13 118.6 . .
C12 C13 H13 118.8 . .
C4 C5 C1 112.0(6) . .
C4 C5 C10 121.9(7) . .
C1 C5 C10 125.8(7) . .
C4 C5 Zr1 77.2(4) . .
C1 C5 Zr1 71.6(3) . .
C10 C5 Zr1 124.2(5) . .
C19 C17 C12 115.7(7) . .
C19 C17 C18 108.0(8) . .
C12 C17 C18 106.8(6) . .
C19 C17 H17 110.2 . .
C12 C17 H17 108.4 . .
C18 C17 H17 107.4 . .
C4 C9 H9A 109.3 . .
C4 C9 H9B 109.6 . .
H9A C9 H9B 109.5 . .
C4 C9 H9C 109.6 . .
H9A C9 H9C 109.5 . .
H9B C9 H9C 109.5 . .
C17 C18 H18A 108.3 . .
C17 C18 H18B 109.8 . .
H18A C18 H18B 109.5 . .
C17 C18 H18C 110.3 . .
H18A C18 H18C 109.5 . .
H18B C18 H18C 109.5 . .
C5 C4 C3 106.2(6) . .
C5 C4 C9 128.4(8) . .
C3 C4 C9 125.0(8) . .
C5 C4 Zr1 71.8(3) . .
C3 C4 Zr1 73.7(3) . .
C9 C4 Zr1 125.3(5) . .
C1 C6 H6A 110.3 . .
C1 C6 H6B 108.7 . .
H6A C6 H6B 109.5 . .
C1 C6 H6C 109.4 . .
H6A C6 H6C 109.5 . .
H6B C6 H6C 109.5 . .
C4 C3 C2 111.5(6) . .
C4 C3 C8 125.2(7) . .
C2 C3 C8 123.2(7) . .
C4 C3 Zr1 75.5(4) . .
C2 C3 Zr1 71.4(3) . .
C8 C3 Zr1 123.3(4) . .
C22 C20 C16 111.3(6) . .
C22 C20 C21 107.6(6) . .
C16 C20 C21 112.3(5) . .
C22 C20 H20 108.8 . .
C16 C20 H20 108.5 . .
C21 C20 H20 108.2 . .
C2 C7 H7A 109.7 . .
C2 C7 H7B 108.5 . .
H7A C7 H7B 109.5 . .
C2 C7 H7C 110.2 . .
H7A C7 H7C 109.5 . .
H7B C7 H7C 109.5 . .
C3 C8 H8A 109.5 . .
C3 C8 H8B 109.4 . .
H8A C8 H8B 109.5 . .
C3 C8 H8C 109.5 . .
H8A C8 H8C 109.5 . .
H8B C8 H8C 109.5 . .
C5 C10 H10A 108.8 . .
C5 C10 H10B 109.7 . .
H10A C10 H10B 109.5 . .
C5 C10 H10C 110.0 . .
H10A C10 H10C 109.5 . .
H10B C10 H10C 109.5 . .
C17 C19 H19A 107.6 . .
C17 C19 H19B 109.4 . .
H19A C19 H19B 109.5 . .
C17 C19 H19C 111.5 . .
H19A C19 H19C 109.5 . .
H19B C19 H19C 109.5 . .
C15 C14 C13 118.7(5) . .
C15 C14 H14 120.5 . .
C13 C14 H14 120.8 . .
C20 C21 H21A 109.8 . .
C20 C21 H21B 109.6 . .
H21A C21 H21B 109.5 . .
C20 C21 H21C 109.1 . .
H21A C21 H21C 109.5 . .
H21B C21 H21C 109.5 . .
C20 C22 H22A 109.8 . .
C20 C22 H22B 109.4 . .
H22A C22 H22B 109.5 . .
C20 C22 H22C 109.3 . .
H22A C22 H22C 109.5 . .
H22B C22 H22C 109.5 . .

loop_
_geom_bond_atom_site_label_1
_geom_bond_atom_site_label_2
_geom_bond_distance
_geom_bond_site_symmetry_2
Zr1 N1 2.086(4) .
Zr1 N1 2.106(4) 7_556
Zr1 Cl1 2.4280(14) .
Zr1 C1 2.477(5) .
Zr1 C2 2.513(5) .
Zr1 C5 2.524(5) .
Zr1 C3 2.568(5) .
Zr1 C4 2.591(6) .
Zr1 Zr1 3.0924(8) 7_556
C1 C5 1.429(9) .
C1 C2 1.437(8) .
C1 C6 1.483(8) .
N1 C11 1.444(5) .
N1 Zr1 2.106(4) 7_556
C11 C16 1.415(7) .
C11 C12 1.426(7) .
C2 C3 1.443(10) .
C2 C7 1.463(9) .
C12 C13 1.386(7) .
C12 C17 1.501(8) .
C16 C15 1.389(7) .
C16 C20 1.523(8) .
C15 C14 1.354(9) .
C15 H15 0.9299 .
C13 C14 1.364(9) .
C13 H13 0.9300 .
C5 C4 1.368(10) .
C5 C10 1.500(10) .
C17 C19 1.495(11) .
C17 C18 1.526(11) .
C17 H17 0.9798 .
C9 C4 1.510(11) .
C9 H9A 0.9600 .
C9 H9B 0.9599 .
C9 H9C 0.9600 .
C18 H18A 0.9601 .
C18 H18B 0.9600 .
C18 H18C 0.9601 .
C4 C3 1.369(10) .
C6 H6A 0.9601 .
C6 H6B 0.9599 .
C6 H6C 0.9601 .
C3 C8 1.545(9) .
C20 C22 1.494(10) .
C20 C21 1.562(10) .
C20 H20 0.9801 .
C7 H7A 0.9598 .
C7 H7B 0.9600 .
C7 H7C 0.9600 .
C8 H8A 0.9601 .
C8 H8B 0.9599 .
C8 H8C 0.9600 .
C10 H10A 0.9599 .
C10 H10B 0.9600 .
C10 H10C 0.9600 .
C19 H19A 0.9600 .
C19 H19B 0.9600 .
C19 H19C 0.9601 .
C14 H14 0.9298 .
C21 H21A 0.9601 .
C21 H21B 0.9600 .
C21 H21C 0.9600 .
C22 H22A 0.9601 .
C22 H22B 0.9599 .
C22 H22C 0.9601 .
